data_4331008
loop_
_publ_author_name
'Aline Arnold'
'Christian Limberg'
'Ramona Metzinger'

_publ_contact_author_address
;
      Institut fuer Chemie
      Humboldt Universitaet zu Berlin
      Brook-Taylor-Str. 2
      12489 Berlin
      Germany
;
_publ_contact_author_email ramona.metzinger@chemie.hu-berlin.de
_publ_contact_author_fax 0049-30-20936966
_publ_contact_author_name 'Ramona Metzinger'
_publ_contact_author_phone 0049-30-20937391
_publ_section_title
;
 Chiral Tripodal Ligand Containing Three N-Heterocyclic Donor Functions
 and Its Copper Complexes: Crystallization of [LCuI]22+/[L2CuII]2+
 Stereoisomers and Tyrosinase Activity
;
_journal_name_full 'Inorganic Chemistry'
_journal_page_first 12210
_journal_page_last 12217
_journal_paper_doi 10.1021/ic301391s
_journal_volume 51
_journal_year 2012
_chemical_formula_moiety 'C54 H50 Cu2 N10 O2, 2(C F3 O3 S), 2(C2 H3 N)'
_chemical_formula_sum 'C60 H56 Cu2 F6 N12 O8 S2'
_chemical_formula_weight 1378.41
_chemical_name_systematic
; 
 ? 
;
_space_group_IT_number 2
_symmetry_cell_setting triclinic
_symmetry_space_group_name_Hall '-P 1'
_symmetry_space_group_name_H-M 'P -1'
_atom_sites_solution_hydrogens geom
_atom_sites_solution_primary direct
_atom_sites_solution_secondary difmap
_audit_creation_method SHELXL-97
_cell_angle_alpha 104.122(11)
_cell_angle_beta 106.123(11)
_cell_angle_gamma 110.913(10)
_cell_formula_units_Z 1
_cell_length_a 10.4711(16)
_cell_length_b 12.6057(16)
_cell_length_c 13.248(2)
_cell_measurement_reflns_used 2011
_cell_measurement_temperature 100(2)
_cell_measurement_theta_max 29.54
_cell_measurement_theta_min 2.27
_cell_volume 1450.0(4)
_computing_cell_refinement 'X-AREA (Stoe & Cie, 2002)'
_computing_data_collection 'X-AREA (Stoe & Cie, 2002)'
_computing_data_reduction 'X-RED (Stoe & Cie, 2002)'
_computing_publication_material 'SHELXL97 (Sheldrick, 1997)'
_computing_structure_refinement 'SHELXL-97 (Sheldrick, 1997)'
_computing_structure_solution 'SHELXS-97 (Sheldrick, 1990)'
_diffrn_ambient_temperature 100(2)
_diffrn_detector_area_resol_mean 6.67
_diffrn_measured_fraction_theta_full 0.998
_diffrn_measured_fraction_theta_max 0.998
_diffrn_measurement_device 'Stoe IPDS-2t diffractometer'
_diffrn_measurement_method '\w-rotation,\w-incr.=1\%,319 exposures'
_diffrn_radiation_collimation '0.5 mm diameter monocapillary'
_diffrn_radiation_monochromator 'planar graphite'
_diffrn_radiation_source 'long fine focus sealed x-ray tube'
_diffrn_radiation_type MoK\a
_diffrn_radiation_wavelength 0.71073
_diffrn_reflns_av_R_equivalents 0.0726
_diffrn_reflns_av_sigmaI/netI 0.0659
_diffrn_reflns_limit_h_max 12
_diffrn_reflns_limit_h_min -12
_diffrn_reflns_limit_k_max 15
_diffrn_reflns_limit_k_min -15
_diffrn_reflns_limit_l_max 16
_diffrn_reflns_limit_l_min -16
_diffrn_reflns_number 15911
_diffrn_reflns_theta_full 25.00
_diffrn_reflns_theta_max 25.99
_diffrn_reflns_theta_min 2.19
_diffrn_standards_decay_% 'no decay'
_diffrn_standards_interval_count 0
_diffrn_standards_interval_time 0
_diffrn_standards_number 0
_exptl_absorpt_coefficient_mu 0.893
_exptl_absorpt_correction_T_max 0.9239
_exptl_absorpt_correction_T_min 0.7692
_exptl_absorpt_correction_type numerical
_exptl_absorpt_process_details
;
The crystal faces were indexed by microscope on the diffractometer. After 
that a numerical absorption correction basing on a gaussian algorithsm 
was applied, which is implemented in the X-RED program (Stoe, 2002).
;
_exptl_crystal_colour colourless
_exptl_crystal_density_diffrn 1.579
_exptl_crystal_description block
_exptl_crystal_F_000 708
_exptl_crystal_size_max 0.31
_exptl_crystal_size_mid 0.12
_exptl_crystal_size_min 0.09
_refine_diff_density_max 1.388
_refine_diff_density_min -0.746
_refine_diff_density_rms 0.095
_refine_ls_extinction_coef 0.0121(18)
_refine_ls_extinction_expression Fc^*^=kFc[1+0.001xFc^2^\l^3^/sin(2\q)]^-1/4^
_refine_ls_extinction_method SHELXL
_refine_ls_goodness_of_fit_ref 1.028
_refine_ls_hydrogen_treatment constr
_refine_ls_matrix_type full
_refine_ls_number_parameters 411
_refine_ls_number_reflns 5693
_refine_ls_number_restraints 0
_refine_ls_restrained_S_all 1.028
_refine_ls_R_factor_all 0.0677
_refine_ls_R_factor_gt 0.0504
_refine_ls_shift/su_max 0.000
_refine_ls_shift/su_mean 0.000
_refine_ls_structure_factor_coef Fsqd
_refine_ls_weighting_details 'calc w=1/[\s^2^(Fo^2^)+(0.0780P)^2^+0.0498P] where P=(Fo^2^+2Fc^2^)/3'
_refine_ls_weighting_scheme calc
_refine_ls_wR_factor_gt 0.1226
_refine_ls_wR_factor_ref 0.1302
_reflns_number_gt 4546
_reflns_number_total 5693
_reflns_threshold_expression >2sigma(I)
_cod_data_source_file ic301391s_si_001_2.cif
_cod_data_source_block c:\stoe\1\moni111_complex2
_cod_original_sg_symbol_Hall -P1
_cod_database_code 4331008

loop_
_symmetry_equiv_pos_as_xyz
'x, y, z'
'-x, -y, -z'

loop_
_atom_site_label
_atom_site_type_symbol
_atom_site_fract_x
_atom_site_fract_y
_atom_site_fract_z
_atom_site_U_iso_or_equiv
_atom_site_adp_type
_atom_site_occupancy
_atom_site_symmetry_multiplicity
_atom_site_calc_flag
_atom_site_refinement_flags
C1 C -0.1957(3) 0.0952(3) 0.4382(2) 0.0164(6) Uani 1 1 d .
C2 C -0.3699(3) -0.0811(3) 0.4126(3) 0.0189(6) Uani 1 1 d .
C3 C -0.4312(3) -0.0441(3) 0.3307(3) 0.0195(6) Uani 1 1 d .
C4 C -0.3441(4) 0.1404(3) 0.2795(3) 0.0223(7) Uani 1 1 d .
H4A H -0.2936 0.2276 0.3292 0.034 Uiso 1 1 calc R
H4B H -0.4514 0.1137 0.2421 0.034 Uiso 1 1 calc R
H4C H -0.3034 0.1284 0.2217 0.034 Uiso 1 1 calc R
C5 C -0.4386(3) -0.1946(3) 0.4305(3) 0.0202(6) Uani 1 1 d .
C6 C -0.4197(4) -0.1946(3) 0.5391(3) 0.0254(7) Uani 1 1 d .
H6 H -0.3614 -0.1193 0.6034 0.030 Uiso 1 1 calc R
C7 C -0.4847(4) -0.3027(4) 0.5540(3) 0.0296(8) Uani 1 1 d .
H7 H -0.4712 -0.3014 0.6283 0.036 Uiso 1 1 calc R
C8 C -0.5696(4) -0.4132(4) 0.4609(3) 0.0310(8) Uani 1 1 d .
H8 H -0.6145 -0.4876 0.4712 0.037 Uiso 1 1 calc R
C9 C -0.5888(4) -0.4147(3) 0.3529(3) 0.0280(7) Uani 1 1 d .
H9 H -0.6465 -0.4904 0.2890 0.034 Uiso 1 1 calc R
C10 C -0.5244(4) -0.3065(3) 0.3376(3) 0.0244(7) Uani 1 1 d .
H10 H -0.5388 -0.3084 0.2631 0.029 Uiso 1 1 calc R
C11 C -0.5834(3) -0.1026(3) 0.2411(3) 0.0196(6) Uani 1 1 d .
C12 C -0.7054(4) -0.1224(3) 0.2702(3) 0.0214(7) Uani 1 1 d .
H12 H -0.6901 -0.0984 0.3481 0.026 Uiso 1 1 calc R
C13 C -0.8493(4) -0.1769(3) 0.1866(3) 0.0234(7) Uani 1 1 d .
H13 H -0.9320 -0.1891 0.2071 0.028 Uiso 1 1 calc R
C14 C -0.8711(4) -0.2132(3) 0.0730(3) 0.0264(7) Uani 1 1 d .
H14 H -0.9693 -0.2510 0.0155 0.032 Uiso 1 1 calc R
C15 C -0.7520(4) -0.1952(3) 0.0429(3) 0.0244(7) Uani 1 1 d .
H15 H -0.7680 -0.2207 -0.0351 0.029 Uiso 1 1 calc R
C16 C -0.6073(4) -0.1395(3) 0.1267(3) 0.0221(7) Uani 1 1 d .
H16 H -0.5250 -0.1267 0.1057 0.027 Uiso 1 1 calc R
C17 C 0.0046(3) 0.2225(3) 0.3897(2) 0.0188(6) Uani 1 1 d .
C18 C 0.0083(4) 0.3096(3) 0.3425(3) 0.0220(7) Uani 1 1 d .
H18 H -0.0225 0.3691 0.3696 0.026 Uiso 1 1 calc R
C19 C 0.0573(4) 0.3095(3) 0.2554(3) 0.0243(7) Uani 1 1 d .
H19 H 0.0617 0.3690 0.2225 0.029 Uiso 1 1 calc R
C20 C 0.0995(4) 0.2203(3) 0.2179(3) 0.0263(7) Uani 1 1 d .
H20 H 0.1317 0.2165 0.1574 0.032 Uiso 1 1 calc R
C21 C 0.0943(4) 0.1375(3) 0.2689(3) 0.0241(7) Uani 1 1 d .
H21 H 0.1240 0.0770 0.2423 0.029 Uiso 1 1 calc R
C22 C -0.0546(3) 0.2166(3) 0.4832(2) 0.0178(6) Uani 1 1 d .
C23 C -0.1579(4) 0.3207(3) 0.5870(3) 0.0252(7) Uani 1 1 d .
H23A H -0.2588 0.2522 0.5532 0.038 Uiso 1 1 calc R
H23B H -0.1630 0.3987 0.6093 0.038 Uiso 1 1 calc R
H23C H -0.0968 0.3146 0.6543 0.038 Uiso 1 1 calc R
C24 C 0.0697(3) 0.2393(3) 0.5907(2) 0.0170(6) Uani 1 1 d .
C25 C 0.2099(4) 0.2230(3) 0.7355(3) 0.0242(7) Uani 1 1 d .
H25 H 0.2476 0.1889 0.7860 0.029 Uiso 1 1 calc R
C26 C 0.2734(4) 0.3421(3) 0.7496(3) 0.0246(7) Uani 1 1 d .
H26 H 0.3617 0.4064 0.8114 0.029 Uiso 1 1 calc R
C27 C 0.2206(4) 0.4704(3) 0.6435(3) 0.0309(8) Uani 1 1 d .
H27A H 0.1875 0.4559 0.5624 0.046 Uiso 1 1 calc R
H27B H 0.3286 0.5238 0.6820 0.046 Uiso 1 1 calc R
H27C H 0.1687 0.5102 0.6768 0.046 Uiso 1 1 calc R
C28 C 0.1263(5) 0.5001(4) 0.9272(3) 0.0337(8) Uani 1 1 d .
C29 C 0.2417(5) 0.5030(4) 1.0196(3) 0.0390(9) Uani 1 1 d .
H29A H 0.2179 0.5143 1.0868 0.058 Uiso 1 1 calc R
H29B H 0.3378 0.5713 1.0375 0.058 Uiso 1 1 calc R
H29C H 0.2476 0.4254 0.9974 0.058 Uiso 1 1 calc R
C30 C -0.2798(4) -0.1265(4) -0.0146(3) 0.0321(8) Uani 1 1 d .
N5 N 0.0491(3) 0.1372(3) 0.3551(2) 0.0202(6) Uani 1 1 d .
N3 N 0.0817(3) 0.1582(3) 0.6368(2) 0.0209(6) Uani 1 1 d .
N4 N 0.1861(3) 0.3533(3) 0.6573(2) 0.0212(6) Uani 1 1 d .
N2 N -0.3199(3) 0.0678(2) 0.3473(2) 0.0182(5) Uani 1 1 d .
N1 N -0.2236(3) 0.0064(2) 0.4788(2) 0.0181(5) Uani 1 1 d .
N6 N 0.0340(5) 0.4986(3) 0.8555(3) 0.0476(10) Uani 1 1 d .
O1 O -0.0920(2) 0.3158(2) 0.50557(18) 0.0199(5) Uani 1 1 d .
O2 O -0.4028(3) -0.3461(3) -0.1601(2) 0.0368(6) Uani 1 1 d .
O3 O -0.4323(3) -0.3149(3) 0.0178(2) 0.0337(6) Uani 1 1 d .
O4 O -0.5644(3) -0.2584(3) -0.1232(2) 0.0355(6) Uani 1 1 d .
F1 F -0.1517(2) -0.1294(2) 0.0338(2) 0.0449(6) Uani 1 1 d .
F2 F -0.2660(3) -0.0789(2) -0.0932(2) 0.0483(7) Uani 1 1 d .
F3 F -0.2926(3) -0.0479(2) 0.0652(2) 0.0563(8) Uani 1 1 d .
S1 S -0.43810(9) -0.27899(8) -0.07719(7) 0.0237(2) Uani 1 1 d .
Cu1 Cu 0.06376(4) 0.01658(4) 0.41889(3) 0.02003(14) Uani 1 1 d .

loop_
_atom_site_aniso_label
_atom_site_aniso_U_11
_atom_site_aniso_U_22
_atom_site_aniso_U_33
_atom_site_aniso_U_23
_atom_site_aniso_U_13
_atom_site_aniso_U_12
C1 0.0146(14) 0.0185(15) 0.0113(13) 0.0032(11) 0.0014(11) 0.0072(12)
C2 0.0161(15) 0.0156(15) 0.0170(14) 0.0035(12) 0.0023(12) 0.0039(12)
C3 0.0143(14) 0.0160(15) 0.0164(14) 0.0013(12) 0.0015(12) 0.0017(12)
C4 0.0202(16) 0.0221(17) 0.0196(15) 0.0110(13) 0.0009(12) 0.0077(14)
C5 0.0168(15) 0.0199(16) 0.0243(15) 0.0100(13) 0.0069(12) 0.0088(13)
C6 0.0206(16) 0.0267(18) 0.0242(16) 0.0098(14) 0.0046(13) 0.0094(14)
C7 0.0227(17) 0.033(2) 0.0355(19) 0.0205(17) 0.0097(15) 0.0116(16)
C8 0.0220(17) 0.0272(19) 0.049(2) 0.0233(17) 0.0142(16) 0.0112(15)
C9 0.0198(16) 0.0185(17) 0.0376(19) 0.0063(15) 0.0083(14) 0.0058(14)
C10 0.0210(16) 0.0197(17) 0.0262(16) 0.0053(14) 0.0062(13) 0.0074(14)
C11 0.0171(15) 0.0180(15) 0.0185(14) 0.0058(12) 0.0036(12) 0.0061(13)
C12 0.0193(15) 0.0212(16) 0.0173(14) 0.0048(13) 0.0055(12) 0.0058(13)
C13 0.0164(15) 0.0228(17) 0.0243(16) 0.0078(13) 0.0050(13) 0.0052(13)
C14 0.0180(16) 0.0235(18) 0.0233(16) 0.0054(14) -0.0017(13) 0.0046(14)
C15 0.0222(16) 0.0212(17) 0.0172(15) 0.0041(13) 0.0005(13) 0.0046(14)
C16 0.0182(15) 0.0213(16) 0.0195(15) 0.0046(13) 0.0051(12) 0.0053(13)
C17 0.0162(14) 0.0181(15) 0.0140(13) 0.0029(12) 0.0010(11) 0.0055(12)
C18 0.0193(15) 0.0210(16) 0.0189(15) 0.0067(13) 0.0035(12) 0.0060(13)
C19 0.0221(16) 0.0289(18) 0.0225(15) 0.0146(14) 0.0074(13) 0.0102(14)
C20 0.0228(16) 0.0335(19) 0.0212(15) 0.0140(15) 0.0066(13) 0.0108(15)
C21 0.0232(16) 0.0288(18) 0.0187(15) 0.0080(14) 0.0059(13) 0.0130(15)
C22 0.0148(14) 0.0179(15) 0.0168(14) 0.0030(12) 0.0044(12) 0.0075(13)
C23 0.0210(16) 0.0266(18) 0.0251(16) 0.0059(14) 0.0094(13) 0.0106(14)
C24 0.0150(14) 0.0142(15) 0.0149(14) 0.0033(12) 0.0025(11) 0.0037(12)
C25 0.0166(15) 0.0305(19) 0.0192(15) 0.0090(14) 0.0015(12) 0.0089(14)
C26 0.0169(15) 0.0302(19) 0.0163(14) 0.0030(13) -0.0007(12) 0.0097(14)
C27 0.0231(17) 0.0238(18) 0.0289(17) 0.0098(15) -0.0003(14) 0.0016(15)
C28 0.038(2) 0.0228(18) 0.0286(18) 0.0043(15) 0.0078(17) 0.0099(17)
C29 0.029(2) 0.045(2) 0.035(2) 0.0171(18) 0.0056(16) 0.0126(18)
C30 0.0316(19) 0.0257(19) 0.0340(19) 0.0043(15) 0.0163(16) 0.0101(16)
N5 0.0159(13) 0.0236(14) 0.0155(12) 0.0057(11) 0.0031(10) 0.0069(11)
N3 0.0170(13) 0.0233(14) 0.0171(12) 0.0062(11) 0.0021(10) 0.0083(11)
N4 0.0191(13) 0.0198(14) 0.0174(12) 0.0061(11) 0.0018(10) 0.0061(11)
N2 0.0143(12) 0.0176(13) 0.0166(12) 0.0073(10) 0.0009(10) 0.0044(11)
N1 0.0147(12) 0.0168(13) 0.0170(12) 0.0045(10) 0.0024(10) 0.0053(11)
N6 0.056(2) 0.0295(19) 0.0338(19) 0.0051(15) -0.0024(17) 0.0148(17)
O1 0.0183(11) 0.0173(11) 0.0208(11) 0.0056(9) 0.0052(9) 0.0079(9)
O2 0.0379(15) 0.0290(14) 0.0329(14) -0.0017(11) 0.0133(12) 0.0137(12)
O3 0.0299(14) 0.0380(15) 0.0263(13) 0.0176(12) 0.0052(11) 0.0094(12)
O4 0.0284(14) 0.0433(16) 0.0347(14) 0.0171(13) 0.0068(11) 0.0191(13)
F1 0.0205(11) 0.0446(15) 0.0422(13) -0.0006(11) 0.0063(10) 0.0026(10)
F2 0.0589(17) 0.0376(14) 0.0702(18) 0.0316(13) 0.0429(15) 0.0245(13)
F3 0.0489(16) 0.0271(13) 0.0703(18) -0.0087(12) 0.0368(14) 0.0022(12)
S1 0.0232(4) 0.0219(4) 0.0184(4) 0.0056(3) 0.0033(3) 0.0074(3)
Cu1 0.0197(2) 0.0211(2) 0.0179(2) 0.00836(16) 0.00495(15) 0.00923(17)

loop_
_atom_type_symbol
_atom_type_description
_atom_type_scat_dispersion_real
_atom_type_scat_dispersion_imag
_atom_type_scat_source
C C 0.0033 0.0016 'International Tables Vol C Tables 4.2.6.8 and 6.1.1.4'
H H 0.0000 0.0000 'International Tables Vol C Tables 4.2.6.8 and 6.1.1.4'
N N 0.0061 0.0033 'International Tables Vol C Tables 4.2.6.8 and 6.1.1.4'
O O 0.0106 0.0060 'International Tables Vol C Tables 4.2.6.8 and 6.1.1.4'
F F 0.0171 0.0103 'International Tables Vol C Tables 4.2.6.8 and 6.1.1.4'
S S 0.1246 0.1234 'International Tables Vol C Tables 4.2.6.8 and 6.1.1.4'
Cu Cu 0.3201 1.2651 'International Tables Vol C Tables 4.2.6.8 and 6.1.1.4'

loop_
_geom_angle_atom_site_label_1
_geom_angle_atom_site_label_2
_geom_angle_atom_site_label_3
_geom_angle
_geom_angle_site_symmetry_1
_geom_angle_site_symmetry_3
N1 C1 N2 110.0(3) . .
N1 C1 C22 129.2(3) . .
N2 C1 C22 120.7(3) . .
C3 C2 N1 108.8(3) . .
C3 C2 C5 128.6(3) . .
N1 C2 C5 122.6(3) . .
C2 C3 N2 106.5(3) . .
C2 C3 C11 130.4(3) . .
N2 C3 C11 123.2(3) . .
N2 C4 H4A 109.5 . .
N2 C4 H4B 109.5 . .
H4A C4 H4B 109.5 . .
N2 C4 H4C 109.5 . .
H4A C4 H4C 109.5 . .
H4B C4 H4C 109.5 . .
C10 C5 C6 118.4(3) . .
C10 C5 C2 119.8(3) . .
C6 C5 C2 121.8(3) . .
C7 C6 C5 120.8(3) . .
C7 C6 H6 119.6 . .
C5 C6 H6 119.6 . .
C6 C7 C8 120.2(3) . .
C6 C7 H7 119.9 . .
C8 C7 H7 119.9 . .
C9 C8 C7 119.7(3) . .
C9 C8 H8 120.1 . .
C7 C8 H8 120.1 . .
C10 C9 C8 120.2(3) . .
C10 C9 H9 119.9 . .
C8 C9 H9 119.9 . .
C9 C10 C5 120.7(3) . .
C9 C10 H10 119.6 . .
C5 C10 H10 119.6 . .
C16 C11 C12 119.1(3) . .
C16 C11 C3 120.8(3) . .
C12 C11 C3 120.1(3) . .
C13 C12 C11 120.7(3) . .
C13 C12 H12 119.7 . .
C11 C12 H12 119.7 . .
C14 C13 C12 119.4(3) . .
C14 C13 H13 120.3 . .
C12 C13 H13 120.3 . .
C15 C14 C13 120.6(3) . .
C15 C14 H14 119.7 . .
C13 C14 H14 119.7 . .
C14 C15 C16 120.1(3) . .
C14 C15 H15 119.9 . .
C16 C15 H15 119.9 . .
C11 C16 C15 120.1(3) . .
C11 C16 H16 119.9 . .
C15 C16 H16 119.9 . .
N5 C17 C18 122.3(3) . .
N5 C17 C22 116.4(3) . .
C18 C17 C22 121.2(3) . .
C17 C18 C19 119.7(3) . .
C17 C18 H18 120.2 . .
C19 C18 H18 120.2 . .
C20 C19 C18 118.1(3) . .
C20 C19 H19 120.9 . .
C18 C19 H19 120.9 . .
C21 C20 C19 119.3(3) . .
C21 C20 H20 120.4 . .
C19 C20 H20 120.4 . .
N5 C21 C20 123.5(3) . .
N5 C21 H21 118.2 . .
C20 C21 H21 118.2 . .
O1 C22 C24 108.2(2) . .
O1 C22 C1 109.2(2) . .
C24 C22 C1 114.8(3) . .
O1 C22 C17 105.7(3) . .
C24 C22 C17 109.3(2) . .
C1 C22 C17 109.1(2) . .
O1 C23 H23A 109.5 . .
O1 C23 H23B 109.5 . .
H23A C23 H23B 109.5 . .
O1 C23 H23C 109.5 . .
H23A C23 H23C 109.5 . .
H23B C23 H23C 109.5 . .
N3 C24 N4 110.2(3) . .
N3 C24 C22 127.8(3) . .
N4 C24 C22 122.0(3) . .
C26 C25 N3 109.6(3) . .
C26 C25 H25 125.2 . .
N3 C25 H25 125.2 . .
C25 C26 N4 107.1(3) . .
C25 C26 H26 126.4 . .
N4 C26 H26 126.4 . .
N4 C27 H27A 109.5 . .
N4 C27 H27B 109.5 . .
H27A C27 H27B 109.5 . .
N4 C27 H27C 109.5 . .
H27A C27 H27C 109.5 . .
H27B C27 H27C 109.5 . .
N6 C28 C29 178.7(5) . .
C28 C29 H29A 109.5 . .
C28 C29 H29B 109.5 . .
H29A C29 H29B 109.5 . .
C28 C29 H29C 109.5 . .
H29A C29 H29C 109.5 . .
H29B C29 H29C 109.5 . .
F3 C30 F1 107.3(3) . .
F3 C30 F2 107.4(3) . .
F1 C30 F2 107.0(3) . .
F3 C30 S1 112.1(3) . .
F1 C30 S1 111.5(3) . .
F2 C30 S1 111.4(3) . .
C17 N5 C21 117.0(3) . .
C17 N5 Cu1 127.5(2) . .
C21 N5 Cu1 115.4(2) . .
C24 N3 C25 106.3(3) . .
C24 N3 Cu1 126.8(2) . 2_556
C25 N3 Cu1 126.8(2) . 2_556
C24 N4 C26 106.8(3) . .
C24 N4 C27 130.5(3) . .
C26 N4 C27 122.7(3) . .
C1 N2 C3 107.4(3) . .
C1 N2 C4 129.4(3) . .
C3 N2 C4 123.1(3) . .
C1 N1 C2 107.3(2) . .
C1 N1 Cu1 123.5(2) . 2_556
C2 N1 Cu1 126.5(2) . 2_556
C22 O1 C23 113.8(2) . .
O3 S1 O2 115.13(18) . .
O3 S1 O4 114.72(17) . .
O2 S1 O4 114.98(17) . .
O3 S1 C30 103.15(17) . .
O2 S1 C30 102.64(17) . .
O4 S1 C30 103.84(18) . .
N5 Cu1 N3 127.89(11) . 2_556
N5 Cu1 N1 137.83(11) . 2_556
N3 Cu1 N1 92.32(11) 2_556 2_556
N5 Cu1 Cu1 118.43(8) . 2_556
N3 Cu1 Cu1 71.38(8) 2_556 2_556
N1 Cu1 Cu1 82.93(8) 2_556 2_556

loop_
_geom_bond_atom_site_label_1
_geom_bond_atom_site_label_2
_geom_bond_distance
_geom_bond_site_symmetry_2
C1 N1 1.332(4) .
C1 N2 1.367(4) .
C1 C22 1.527(4) .
C2 C3 1.372(5) .
C2 N1 1.381(4) .
C2 C5 1.464(4) .
C3 N2 1.388(4) .
C3 C11 1.475(4) .
C4 N2 1.466(4) .
C4 H4A 0.9800 .
C4 H4B 0.9800 .
C4 H4C 0.9800 .
C5 C10 1.396(5) .
C5 C6 1.396(5) .
C6 C7 1.380(5) .
C6 H6 0.9500 .
C7 C8 1.386(6) .
C7 H7 0.9500 .
C8 C9 1.383(5) .
C8 H8 0.9500 .
C9 C10 1.382(5) .
C9 H9 0.9500 .
C10 H10 0.9500 .
C11 C16 1.391(4) .
C11 C12 1.392(5) .
C12 C13 1.391(5) .
C12 H12 0.9500 .
C13 C14 1.388(5) .
C13 H13 0.9500 .
C14 C15 1.372(5) .
C14 H14 0.9500 .
C15 C16 1.395(5) .
C15 H15 0.9500 .
C16 H16 0.9500 .
C17 N5 1.349(4) .
C17 C18 1.383(5) .
C17 C22 1.538(4) .
C18 C19 1.386(4) .
C18 H18 0.9500 .
C19 C20 1.382(5) .
C19 H19 0.9500 .
C20 C21 1.368(5) .
C20 H20 0.9500 .
C21 N5 1.353(4) .
C21 H21 0.9500 .
C22 O1 1.427(4) .
C22 C24 1.520(4) .
C23 O1 1.434(4) .
C23 H23A 0.9800 .
C23 H23B 0.9800 .
C23 H23C 0.9800 .
C24 N3 1.337(4) .
C24 N4 1.365(4) .
C25 C26 1.347(5) .
C25 N3 1.379(4) .
C25 H25 0.9500 .
C26 N4 1.380(4) .
C26 H26 0.9500 .
C27 N4 1.460(5) .
C27 H27A 0.9800 .
C27 H27B 0.9800 .
C27 H27C 0.9800 .
C28 N6 1.143(5) .
C28 C29 1.444(5) .
C29 H29A 0.9800 .
C29 H29B 0.9800 .
C29 H29C 0.9800 .
C30 F3 1.334(4) .
C30 F1 1.335(5) .
C30 F2 1.337(5) .
C30 S1 1.820(4) .
N5 Cu1 1.942(3) .
N3 Cu1 1.976(3) 2_556
N1 Cu1 2.000(3) 2_556
O2 S1 1.434(3) .
O3 S1 1.431(3) .
O4 S1 1.436(3) .
Cu1 N3 1.976(3) 2_556
Cu1 N1 2.000(3) 2_556
Cu1 Cu1 2.8653(9) 2_556

loop_
_geom_torsion_atom_site_label_1
_geom_torsion_atom_site_label_2
_geom_torsion_atom_site_label_3
_geom_torsion_atom_site_label_4
_geom_torsion
_geom_torsion_site_symmetry_4
N1 C2 C3 N2 0.2(4) .
C5 C2 C3 N2 -178.0(3) .
N1 C2 C3 C11 -178.6(3) .
C5 C2 C3 C11 3.2(6) .
C3 C2 C5 C10 43.0(5) .
N1 C2 C5 C10 -134.9(3) .
C3 C2 C5 C6 -137.6(4) .
N1 C2 C5 C6 44.5(5) .
C10 C5 C6 C7 -0.2(5) .
C2 C5 C6 C7 -179.6(3) .
C5 C6 C7 C8 0.2(5) .
C6 C7 C8 C9 0.1(5) .
C7 C8 C9 C10 -0.4(5) .
C8 C9 C10 C5 0.4(5) .
C6 C5 C10 C9 -0.1(5) .
C2 C5 C10 C9 179.3(3) .
C2 C3 C11 C16 -118.4(4) .
N2 C3 C11 C16 63.0(5) .
C2 C3 C11 C12 61.2(5) .
N2 C3 C11 C12 -117.4(4) .
C16 C11 C12 C13 -0.8(5) .
C3 C11 C12 C13 179.6(3) .
C11 C12 C13 C14 0.9(5) .
C12 C13 C14 C15 -0.4(5) .
C13 C14 C15 C16 -0.2(5) .
C12 C11 C16 C15 0.1(5) .
C3 C11 C16 C15 179.8(3) .
C14 C15 C16 C11 0.3(5) .
N5 C17 C18 C19 0.9(5) .
C22 C17 C18 C19 -177.7(3) .
C17 C18 C19 C20 0.7(5) .
C18 C19 C20 C21 -1.3(5) .
C19 C20 C21 N5 0.2(5) .
N1 C1 C22 O1 -122.9(3) .
N2 C1 C22 O1 53.1(4) .
N1 C1 C22 C24 -1.2(5) .
N2 C1 C22 C24 174.9(3) .
N1 C1 C22 C17 121.9(3) .
N2 C1 C22 C17 -62.0(4) .
N5 C17 C22 O1 179.2(2) .
C18 C17 C22 O1 -2.1(4) .
N5 C17 C22 C24 63.0(3) .
C18 C17 C22 C24 -118.4(3) .
N5 C17 C22 C1 -63.4(3) .
C18 C17 C22 C1 115.3(3) .
O1 C22 C24 N3 136.4(3) .
C1 C22 C24 N3 14.1(4) .
C17 C22 C24 N3 -109.0(4) .
O1 C22 C24 N4 -41.1(4) .
C1 C22 C24 N4 -163.4(3) .
C17 C22 C24 N4 73.6(4) .
N3 C25 C26 N4 -1.1(4) .
C18 C17 N5 C21 -1.9(4) .
C22 C17 N5 C21 176.8(3) .
C18 C17 N5 Cu1 175.5(2) .
C22 C17 N5 Cu1 -5.9(4) .
C20 C21 N5 C17 1.3(5) .
C20 C21 N5 Cu1 -176.4(3) .
N4 C24 N3 C25 -0.1(4) .
C22 C24 N3 C25 -177.7(3) .
N4 C24 N3 Cu1 175.4(2) 2_556
C22 C24 N3 Cu1 -2.3(5) 2_556
C26 C25 N3 C24 0.7(4) .
C26 C25 N3 Cu1 -174.7(2) 2_556
N3 C24 N4 C26 -0.6(4) .
C22 C24 N4 C26 177.2(3) .
N3 C24 N4 C27 -179.2(3) .
C22 C24 N4 C27 -1.4(5) .
C25 C26 N4 C24 1.1(4) .
C25 C26 N4 C27 179.8(3) .
N1 C1 N2 C3 0.1(4) .
C22 C1 N2 C3 -176.6(3) .
N1 C1 N2 C4 176.7(3) .
C22 C1 N2 C4 0.0(5) .
C2 C3 N2 C1 -0.2(3) .
C11 C3 N2 C1 178.7(3) .
C2 C3 N2 C4 -177.0(3) .
C11 C3 N2 C4 1.9(5) .
N2 C1 N1 C2 0.0(3) .
C22 C1 N1 C2 176.4(3) .
N2 C1 N1 Cu1 162.5(2) 2_556
C22 C1 N1 Cu1 -21.1(4) 2_556
C3 C2 N1 C1 -0.1(4) .
C5 C2 N1 C1 178.2(3) .
C3 C2 N1 Cu1 -161.9(2) 2_556
C5 C2 N1 Cu1 16.3(4) 2_556
C24 C22 O1 C23 -66.4(3) .
C1 C22 O1 C23 59.3(3) .
C17 C22 O1 C23 176.6(2) .
F3 C30 S1 O3 -61.0(3) .
F1 C30 S1 O3 59.3(3) .
F2 C30 S1 O3 178.7(3) .
F3 C30 S1 O2 179.1(3) .
F1 C30 S1 O2 -60.7(3) .
F2 C30 S1 O2 58.7(3) .
F3 C30 S1 O4 59.0(3) .
F1 C30 S1 O4 179.3(2) .
F2 C30 S1 O4 -61.3(3) .
C17 N5 Cu1 N3 98.4(3) 2_556
C21 N5 Cu1 N3 -84.2(3) 2_556
C17 N5 Cu1 N1 -102.3(3) 2_556
C21 N5 Cu1 N1 75.1(3) 2_556
C17 N5 Cu1 Cu1 10.6(3) 2_556
C21 N5 Cu1 Cu1 -172.0(2) 2_556
